data_7214416
loop_
_publ_author_name
'Aaker\"oy, Christer B.'
'Forbes, Safiyyah'
'Desper, John'

_publ_section_title
;
 Altering physical properties of pharmaceutical co-crystals in a
 systematic manner
;
_journal_issue 26
_journal_name_full CrystEngComm
_journal_page_first 5870
_journal_paper_doi 10.1039/c4ce00206g
_journal_volume 16
_journal_year 2014
_chemical_formula_moiety
;
(C18 H22 N4 O2) (C10 H18 O4)
;
_chemical_formula_sum 'C28 H40 N4 O6'
_chemical_formula_weight 528.64
_chemical_name_systematic
;
SF 274 3-pyridyl-CONH-(CH2)6-NHCO-3-pyridyl, HOOC-(CH2)8-COOH
;
_space_group_IT_number 2
_symmetry_cell_setting triclinic
_symmetry_space_group_name_Hall '-P 1'
_symmetry_space_group_name_H-M 'P -1'
_atom_sites_solution_hydrogens geom
_atom_sites_solution_primary direct
_atom_sites_solution_secondary difmap
_audit_creation_method SHELXL-97
_cell_angle_alpha 93.097(4)
_cell_angle_beta 90.233(4)
_cell_angle_gamma 98.285(4)
_cell_formula_units_Z 1
_cell_length_a 4.9817(4)
_cell_length_b 6.8634(6)
_cell_length_c 20.0493(16)
_cell_measurement_reflns_used 3907
_cell_measurement_temperature 120(2)
_cell_measurement_theta_max 31.58
_cell_measurement_theta_min 3.00
_cell_volume 677.32(10)
_computing_cell_refinement 'Bruker SMART'
_computing_data_collection 'Bruker SMART'
_computing_data_reduction 'Bruker SAINT'
_computing_molecular_graphics 'Bruker SHELXTL'
_computing_publication_material 'Bruker SHELXTL'
_computing_structure_refinement 'SHELXL-97 (Sheldrick, 1997)'
_computing_structure_solution 'SHELXS-97 (Sheldrick, 1990)'
_diffrn_ambient_temperature 120(2)
_diffrn_measured_fraction_theta_full 0.976
_diffrn_measured_fraction_theta_max 0.976
_diffrn_measurement_device_type 'CCD area detector'
_diffrn_measurement_method 'phi and omega scans'
_diffrn_radiation_monochromator graphite
_diffrn_radiation_source 'fine-focus sealed tube'
_diffrn_radiation_type MoK\a
_diffrn_radiation_wavelength 0.71073
_diffrn_reflns_av_R_equivalents 0.0296
_diffrn_reflns_av_sigmaI/netI 0.0385
_diffrn_reflns_limit_h_max 7
_diffrn_reflns_limit_h_min -7
_diffrn_reflns_limit_k_max 10
_diffrn_reflns_limit_k_min -10
_diffrn_reflns_limit_l_max 29
_diffrn_reflns_limit_l_min -22
_diffrn_reflns_number 11823
_diffrn_reflns_theta_full 31.64
_diffrn_reflns_theta_max 31.64
_diffrn_reflns_theta_min 2.03
_exptl_absorpt_coefficient_mu 0.092
_exptl_absorpt_correction_T_max 0.9909
_exptl_absorpt_correction_T_min 0.9775
_exptl_absorpt_correction_type multi-scan
_exptl_absorpt_process_details SADABS
_exptl_crystal_colour colourless
_exptl_crystal_density_diffrn 1.296
_exptl_crystal_density_method 'not measured'
_exptl_crystal_description rod
_exptl_crystal_F_000 284
_exptl_crystal_size_max 0.25
_exptl_crystal_size_mid 0.15
_exptl_crystal_size_min 0.10
_refine_diff_density_max 0.626
_refine_diff_density_min -0.322
_refine_diff_density_rms 0.076
_refine_ls_extinction_method none
_refine_ls_goodness_of_fit_ref 1.091
_refine_ls_hydrogen_treatment mixed
_refine_ls_matrix_type full
_refine_ls_number_parameters 178
_refine_ls_number_reflns 4462
_refine_ls_number_restraints 0
_refine_ls_restrained_S_all 1.091
_refine_ls_R_factor_all 0.0676
_refine_ls_R_factor_gt 0.0517
_refine_ls_shift/su_max 0.000
_refine_ls_shift/su_mean 0.000
_refine_ls_structure_factor_coef Fsqd
_refine_ls_weighting_details 'calc w=1/[\s^2^(Fo^2^)+(0.1000P)^2^+0.0000P] where P=(Fo^2^+2Fc^2^)/3'
_refine_ls_weighting_scheme calc
_refine_ls_wR_factor_gt 0.1446
_refine_ls_wR_factor_ref 0.1571
_reflns_number_gt 3482
_reflns_number_total 4462
_reflns_threshold_expression >2sigma(I)
_cod_data_source_file c4ce00206g2.cif
_cod_data_source_block sf0820m_10
_cod_depositor_comments
;
The following automatic conversions were performed:

'_symmetry_cell_setting' value 'Triclinic' changed to 'triclinic'
according to
/usr/data/users/saulius/crontab/automatic-downloads/rss-feeds/RSC/lib/dictionaries/cif_core.dic
dictionary named 'cif_core.dic' version 2.4.2 from 2011-04-26.

Automatic conversion script
Id: cif_fix_values 2281 2013-09-26 08:29:07Z andrius 

 Adding full bibliography for 7214407--7214417.cif.
;
_cod_original_sg_symbol_H-M P-1
_cod_database_code 7214416

loop_
_symmetry_equiv_pos_as_xyz
'x, y, z'
'-x, -y, -z'

loop_
_atom_site_label
_atom_site_type_symbol
_atom_site_fract_x
_atom_site_fract_y
_atom_site_fract_z
_atom_site_U_iso_or_equiv
_atom_site_adp_type
_atom_site_occupancy
_atom_site_symmetry_multiplicity
_atom_site_calc_flag
_atom_site_refinement_flags
N11 N 0.5671(2) 0.86077(14) 0.23380(5) 0.0190(2) Uani 1 1 d .
C12 C 0.4618(2) 0.72603(15) 0.27603(5) 0.0171(2) Uani 1 1 d .
H12A H 0.5344 0.6055 0.2768 0.021 Uiso 1 1 calc R
C13 C 0.2503(2) 0.75571(15) 0.31882(5) 0.0150(2) Uani 1 1 d .
C14 C 0.1367(2) 0.92827(16) 0.31523(5) 0.0175(2) Uani 1 1 d .
H14A H -0.0146 0.9494 0.3419 0.021 Uiso 1 1 calc R
C15 C 0.2468(2) 1.06921(16) 0.27218(6) 0.0200(2) Uani 1 1 d .
H15A H 0.1745 1.1893 0.2693 0.024 Uiso 1 1 calc R
C16 C 0.4656(2) 1.03071(16) 0.23330(6) 0.0199(2) Uani 1 1 d .
H16A H 0.5463 1.1293 0.2052 0.024 Uiso 1 1 calc R
C17 C 0.1395(2) 0.60610(15) 0.36694(5) 0.0153(2) Uani 1 1 d .
N17 N 0.31536(18) 0.49517(13) 0.39008(5) 0.01673(19) Uani 1 1 d .
H17 H 0.496(3) 0.530(2) 0.3819(7) 0.020 Uiso 1 1 d .
O17 O -0.09996(16) 0.58888(12) 0.38412(4) 0.0218(2) Uani 1 1 d .
C21 C 0.2301(2) 0.33788(15) 0.43477(5) 0.0163(2) Uani 1 1 d .
H21A H 0.0758 0.2468 0.4143 0.020 Uiso 1 1 calc R
H21B H 0.1689 0.3949 0.4775 0.020 Uiso 1 1 calc R
C22 C 0.4633(2) 0.22520(15) 0.44793(5) 0.0163(2) Uani 1 1 d .
H22A H 0.6153 0.3166 0.4692 0.020 Uiso 1 1 calc R
H22B H 0.5277 0.1726 0.4049 0.020 Uiso 1 1 calc R
C23 C 0.3819(2) 0.05551(15) 0.49291(5) 0.0165(2) Uani 1 1 d .
H23A H 0.2320 -0.0371 0.4713 0.020 Uiso 1 1 calc R
H23B H 0.3144 0.1078 0.5357 0.020 Uiso 1 1 calc R
C31 C 0.9646(2) 0.56520(16) 0.14967(6) 0.0187(2) Uani 1 1 d .
O31 O 0.93060(19) 0.75207(12) 0.14637(4) 0.0249(2) Uani 1 1 d .
H31 H 0.807(4) 0.785(2) 0.1786(8) 0.030 Uiso 1 1 d .
O32 O 0.8509(2) 0.45732(13) 0.19003(5) 0.0326(2) Uani 1 1 d .
C32 C 1.1597(2) 0.50575(16) 0.09815(6) 0.0220(2) Uani 1 1 d .
H32A H 1.3421 0.5786 0.1092 0.026 Uiso 1 1 calc R
H32B H 1.1048 0.5475 0.0542 0.026 Uiso 1 1 calc R
C33 C 1.1806(2) 0.28767(16) 0.09159(6) 0.0216(2) Uani 1 1 d .
H33A H 0.9982 0.2126 0.0822 0.026 Uiso 1 1 calc R
H33B H 1.2467 0.2458 0.1344 0.026 Uiso 1 1 calc R
C34 C 1.3718(2) 0.23953(16) 0.03606(6) 0.0209(2) Uani 1 1 d .
H34A H 1.3002 0.2767 -0.0069 0.025 Uiso 1 1 calc R
H34B H 1.5508 0.3209 0.0444 0.025 Uiso 1 1 calc R
C35 C 1.4111(2) 0.02370(16) 0.02944(6) 0.0221(2) Uani 1 1 d .
H35A H 1.2313 -0.0587 0.0239 0.027 Uiso 1 1 calc R
H35B H 1.4947 -0.0115 0.0712 0.027 Uiso 1 1 calc R

loop_
_atom_site_aniso_label
_atom_site_aniso_U_11
_atom_site_aniso_U_22
_atom_site_aniso_U_33
_atom_site_aniso_U_23
_atom_site_aniso_U_13
_atom_site_aniso_U_12
N11 0.0172(4) 0.0240(5) 0.0167(4) 0.0042(3) 0.0038(3) 0.0045(3)
C12 0.0145(5) 0.0202(5) 0.0174(5) 0.0027(4) 0.0029(4) 0.0045(4)
C13 0.0126(4) 0.0180(4) 0.0145(5) 0.0014(3) 0.0010(4) 0.0024(3)
C14 0.0164(5) 0.0197(5) 0.0170(5) 0.0004(4) 0.0019(4) 0.0048(4)
C15 0.0228(5) 0.0179(5) 0.0202(5) 0.0019(4) 0.0010(4) 0.0057(4)
C16 0.0212(5) 0.0205(5) 0.0182(5) 0.0042(4) 0.0013(4) 0.0022(4)
C17 0.0117(4) 0.0180(4) 0.0164(5) 0.0017(3) 0.0020(4) 0.0026(3)
N17 0.0111(4) 0.0190(4) 0.0211(5) 0.0066(3) 0.0037(3) 0.0033(3)
O17 0.0117(4) 0.0294(4) 0.0258(4) 0.0082(3) 0.0059(3) 0.0055(3)
C21 0.0126(4) 0.0178(4) 0.0190(5) 0.0049(4) 0.0042(4) 0.0024(3)
C22 0.0118(4) 0.0190(5) 0.0184(5) 0.0042(4) 0.0024(4) 0.0020(3)
C23 0.0116(4) 0.0195(5) 0.0189(5) 0.0045(4) 0.0024(4) 0.0027(3)
C31 0.0169(5) 0.0204(5) 0.0187(5) -0.0003(4) 0.0037(4) 0.0031(4)
O31 0.0280(5) 0.0230(4) 0.0258(5) 0.0037(3) 0.0144(4) 0.0090(3)
O32 0.0415(6) 0.0247(4) 0.0335(5) 0.0065(4) 0.0225(4) 0.0087(4)
C32 0.0209(5) 0.0221(5) 0.0234(6) 0.0012(4) 0.0089(4) 0.0049(4)
C33 0.0235(5) 0.0224(5) 0.0213(5) 0.0043(4) 0.0068(4) 0.0096(4)
C34 0.0209(5) 0.0212(5) 0.0220(5) 0.0015(4) 0.0068(4) 0.0080(4)
C35 0.0242(6) 0.0217(5) 0.0225(6) 0.0033(4) 0.0078(5) 0.0091(4)

loop_
_atom_type_symbol
_atom_type_description
_atom_type_scat_dispersion_real
_atom_type_scat_dispersion_imag
_atom_type_scat_source
C C 0.0033 0.0016 'International Tables Vol C Tables 4.2.6.8 and 6.1.1.4'
H H 0.0000 0.0000 'International Tables Vol C Tables 4.2.6.8 and 6.1.1.4'
N N 0.0061 0.0033 'International Tables Vol C Tables 4.2.6.8 and 6.1.1.4'
O O 0.0106 0.0060 'International Tables Vol C Tables 4.2.6.8 and 6.1.1.4'

loop_
_geom_angle_atom_site_label_1
_geom_angle_atom_site_label_2
_geom_angle_atom_site_label_3
_geom_angle
_geom_angle_site_symmetry_1
_geom_angle_site_symmetry_3
C16 N11 C12 118.45(10) . .
N11 C12 C13 122.58(10) . .
N11 C12 H12A 118.7 . .
C13 C12 H12A 118.7 . .
C14 C13 C12 118.40(9) . .
C14 C13 C17 119.59(9) . .
C12 C13 C17 122.00(9) . .
C15 C14 C13 119.19(10) . .
C15 C14 H14A 120.4 . .
C13 C14 H14A 120.4 . .
C14 C15 C16 118.44(10) . .
C14 C15 H15A 120.8 . .
C16 C15 H15A 120.8 . .
N11 C16 C15 122.78(10) . .
N11 C16 H16A 118.6 . .
C15 C16 H16A 118.6 . .
O17 C17 N17 122.75(10) . .
O17 C17 C13 121.24(9) . .
N17 C17 C13 116.01(9) . .
C17 N17 C21 121.43(9) . .
C17 N17 H17 118.5(9) . .
C21 N17 H17 119.6(9) . .
N17 C21 C22 110.14(8) . .
N17 C21 H21A 109.6 . .
C22 C21 H21A 109.6 . .
N17 C21 H21B 109.6 . .
C22 C21 H21B 109.6 . .
H21A C21 H21B 108.1 . .
C21 C22 C23 112.11(8) . .
C21 C22 H22A 109.2 . .
C23 C22 H22A 109.2 . .
C21 C22 H22B 109.2 . .
C23 C22 H22B 109.2 . .
H22A C22 H22B 107.9 . .
C22 C23 C23 112.03(10) . 2_656
C22 C23 H23A 109.2 . .
C23 C23 H23A 109.2 2_656 .
C22 C23 H23B 109.2 . .
C23 C23 H23B 109.2 2_656 .
H23A C23 H23B 107.9 . .
O32 C31 O31 123.21(11) . .
O32 C31 C32 124.93(10) . .
O31 C31 C32 111.85(9) . .
C31 O31 H31 110.3(9) . .
C31 C32 C33 115.48(9) . .
C31 C32 H32A 108.4 . .
C33 C32 H32A 108.4 . .
C31 C32 H32B 108.4 . .
C33 C32 H32B 108.4 . .
H32A C32 H32B 107.5 . .
C32 C33 C34 111.89(9) . .
C32 C33 H33A 109.2 . .
C34 C33 H33A 109.2 . .
C32 C33 H33B 109.2 . .
C34 C33 H33B 109.2 . .
H33A C33 H33B 107.9 . .
C35 C34 C33 114.13(9) . .
C35 C34 H34A 108.7 . .
C33 C34 H34A 108.7 . .
C35 C34 H34B 108.7 . .
C33 C34 H34B 108.7 . .
H34A C34 H34B 107.6 . .
C34 C35 C35 113.18(11) . 2_855
C34 C35 H35A 108.9 . .
C35 C35 H35A 108.9 2_855 .
C34 C35 H35B 108.9 . .
C35 C35 H35B 108.9 2_855 .
H35A C35 H35B 107.8 . .

loop_
_geom_bond_atom_site_label_1
_geom_bond_atom_site_label_2
_geom_bond_distance
_geom_bond_site_symmetry_2
N11 C16 1.3369(15) .
N11 C12 1.3399(13) .
C12 C13 1.3921(15) .
C12 H12A 0.9500 .
C13 C14 1.3894(15) .
C13 C17 1.4959(14) .
C14 C15 1.3867(15) .
C14 H14A 0.9500 .
C15 C16 1.3901(17) .
C15 H15A 0.9500 .
C16 H16A 0.9500 .
C17 O17 1.2340(13) .
C17 N17 1.3378(13) .
N17 C21 1.4575(13) .
N17 H17 0.913(16) .
C21 C22 1.5150(15) .
C21 H21A 0.9900 .
C21 H21B 0.9900 .
C22 C23 1.5214(14) .
C22 H22A 0.9900 .
C22 H22B 0.9900 .
C23 C23 1.525(2) 2_656
C23 H23A 0.9900 .
C23 H23B 0.9900 .
C31 O32 1.2130(14) .
C31 O31 1.3228(14) .
C31 C32 1.5018(16) .
O31 H31 0.935(19) .
C32 C33 1.5140(16) .
C32 H32A 0.9900 .
C32 H32B 0.9900 .
C33 C34 1.5217(16) .
C33 H33A 0.9900 .
C33 H33B 0.9900 .
C34 C35 1.5207(15) .
C34 H34A 0.9900 .
C34 H34B 0.9900 .
C35 C35 1.528(2) 2_855
C35 H35A 0.9900 .
C35 H35B 0.9900 .

loop_
_geom_hbond_atom_site_label_D
_geom_hbond_atom_site_label_H
_geom_hbond_atom_site_label_A
_geom_hbond_distance_DH
_geom_hbond_distance_HA
_geom_hbond_distance_DA
_geom_hbond_angle_DHA
_geom_hbond_site_symmetry_A
O31 H31 N11 0.935(19) 1.748(19) 2.6802(13) 175.0(15) .
N17 H17 O17 0.913(16) 1.997(16) 2.8953(12) 167.6(13) 1_655

loop_
_geom_torsion_atom_site_label_1
_geom_torsion_atom_site_label_2
_geom_torsion_atom_site_label_3
_geom_torsion_atom_site_label_4
_geom_torsion
_geom_torsion_site_symmetry_4
C16 N11 C12 C13 0.51(16) .
N11 C12 C13 C14 2.97(16) .
N11 C12 C13 C17 -178.42(9) .
C12 C13 C14 C15 -3.61(15) .
C17 C13 C14 C15 177.75(9) .
C13 C14 C15 C16 0.96(16) .
C12 N11 C16 C15 -3.40(17) .
C14 C15 C16 N11 2.66(17) .
C14 C13 C17 O17 28.41(15) .
C12 C13 C17 O17 -150.18(11) .
C14 C13 C17 N17 -151.09(10) .
C12 C13 C17 N17 30.32(14) .
O17 C17 N17 C21 3.44(17) .
C13 C17 N17 C21 -177.07(9) .
C17 N17 C21 C22 174.87(10) .
N17 C21 C22 C23 -178.43(9) .
C21 C22 C23 C23 -179.01(11) 2_656
O32 C31 C32 C33 8.70(18) .
O31 C31 C32 C33 -171.60(10) .
C31 C32 C33 C34 177.18(10) .
C32 C33 C34 C35 177.20(10) .
C33 C34 C35 C35 176.25(12) 2_855
